data_1550692
loop_
_publ_author_name
'Shi, Donglei'
'Chen, Shuqiang'
'Dong, Biao'
'Zhang, Yanhui'
'Sheng, Chunquan'
'James, Tony D.'
'Guo, Yuan'

_publ_section_title
;
 Evaluation of HOCl-generating anticancer agents by an ultrasensitive
 dual-mode fluorescent probe
;
_journal_name_full 'Chemical Science'
_journal_paper_doi 10.1039/C9SC00180H
_journal_year 2019
_chemical_formula_moiety 'C15 H15 N O5 S'
_chemical_formula_sum 'C15 H15 N O5 S'
_chemical_formula_weight 321.34
_chemical_name_systematic
;
 ? 
;
_space_group_crystal_system triclinic
_space_group_IT_number 2
_space_group_name_Hall '-P 1'
_space_group_name_H-M_alt 'P -1'
_symmetry_space_group_name_Hall '-P 1'
_symmetry_space_group_name_H-M 'P -1'
_atom_sites_solution_hydrogens geom
_audit_creation_date 2017-11-21
_audit_creation_method
;
Olex2 1.2-beta
(compiled 2016.09.09 svn.r3337 for OlexSys, GUI svn.r5227)
;
_audit_update_record
;
2018-08-24 deposited with the CCDC.    2019-03-04 downloaded from the CCDC.
;
_cell_angle_alpha 98.868(4)
_cell_angle_beta 99.615(4)
_cell_angle_gamma 106.235(4)
_cell_formula_units_Z 2
_cell_length_a 6.2237(15)
_cell_length_b 10.551(3)
_cell_length_c 12.693(3)
_cell_measurement_reflns_used 1083
_cell_measurement_temperature 296(2)
_cell_measurement_theta_max 23.16
_cell_measurement_theta_min 3.33
_cell_volume 771.1(3)
_computing_cell_refinement 'SAINT v7.68A (Bruker, 2009)'
_computing_data_collection 'Bruker APEX2'
_computing_data_reduction 'SAINT v7.68A (Bruker, 2009)'
_computing_molecular_graphics 'Olex2 (Dolomanov et al., 2009)'
_computing_publication_material 'Olex2 (Dolomanov et al., 2009)'
_computing_structure_refinement 'ShelXL (Sheldrick, 2015)'
_computing_structure_solution 'SHELXS-97 (Sheldrick, 2008)'
_diffrn_ambient_temperature 296.15
_diffrn_measured_fraction_theta_full 0.985
_diffrn_measured_fraction_theta_max 0.959
_diffrn_measurement_device_type 'Bruker APEX-II CCD'
_diffrn_measurement_method '\f and \w scans'
_diffrn_radiation_monochromator graphite
_diffrn_radiation_type MoK\a
_diffrn_radiation_wavelength 0.71073
_diffrn_reflns_av_R_equivalents 0.0187
_diffrn_reflns_av_unetI/netI 0.0461
_diffrn_reflns_Laue_measured_fraction_full 0.985
_diffrn_reflns_Laue_measured_fraction_max 0.959
_diffrn_reflns_limit_h_max 7
_diffrn_reflns_limit_h_min -7
_diffrn_reflns_limit_k_max 11
_diffrn_reflns_limit_k_min -12
_diffrn_reflns_limit_l_max 9
_diffrn_reflns_limit_l_min -15
_diffrn_reflns_number 4227
_diffrn_reflns_point_group_measured_fraction_full 0.985
_diffrn_reflns_point_group_measured_fraction_max 0.959
_diffrn_reflns_theta_full 25.242
_diffrn_reflns_theta_max 26.415
_diffrn_reflns_theta_min 2.057
_diffrn_standards_number 0
_exptl_absorpt_coefficient_mu 0.232
_exptl_absorpt_correction_T_max 0.7454
_exptl_absorpt_correction_T_min 0.6368
_exptl_absorpt_correction_type multi-scan
_exptl_absorpt_process_details
;
SADABS-2008/1 (Bruker,2008) was used for absorption correction.
wR2(int) was 0.0687 before and 0.0324 after correction.
The Ratio of minimum to maximum transmission is 0.8543.
The \l/2 correction factor is 0.0015.
;
_exptl_crystal_colour colourless
_exptl_crystal_colour_primary colourless
_exptl_crystal_density_diffrn 1.384
_exptl_crystal_density_method 'not measured'
_exptl_crystal_description block
_exptl_crystal_F_000 336
_exptl_crystal_size_max 0.356
_exptl_crystal_size_mid 0.274
_exptl_crystal_size_min 0.153
_refine_diff_density_max 0.245
_refine_diff_density_min -0.240
_refine_diff_density_rms 0.051
_refine_ls_extinction_method none
_refine_ls_goodness_of_fit_ref 1.032
_refine_ls_hydrogen_treatment constr
_refine_ls_matrix_type full
_refine_ls_number_parameters 202
_refine_ls_number_reflns 3034
_refine_ls_number_restraints 0
_refine_ls_restrained_S_all 1.032
_refine_ls_R_factor_all 0.0723
_refine_ls_R_factor_gt 0.0526
_refine_ls_shift/su_max 0.000
_refine_ls_shift/su_mean 0.000
_refine_ls_structure_factor_coef Fsqd
_refine_ls_weighting_details 'w=1/[\s^2^(Fo^2^)+(0.0697P)^2^+0.0561P] where P=(Fo^2^+2Fc^2^)/3'
_refine_ls_weighting_scheme calc
_refine_ls_wR_factor_gt 0.1304
_refine_ls_wR_factor_ref 0.1423
_reflns_Friedel_coverage 0.000
_reflns_number_gt 2165
_reflns_number_total 3034
_reflns_threshold_expression 'I > 2\s(I)'
_cod_data_source_file c9sc00180h2.cif
_cod_data_source_block xb0557_0m
_cod_original_cell_volume 771.0(3)
_cod_database_code 1550692
_shelx_space_group_comment
;
The symmetry employed for this shelxl refinement is uniquely defined
by the following loop, which should always be used as a source of
symmetry information in preference to the above space-group names.
They are only intended as comments.
;
_shelx_estimated_absorpt_t_max 0.965
_shelx_estimated_absorpt_t_min 0.922
_olex2_refinement_description
;
1. Fixed Uiso
 At 1.2 times of:
  All C(H) groups, All C(H,H) groups
 At 1.5 times of:
  All C(H,H,H) groups
2.a Secondary CH2 refined with riding coordinates:
 C14(H14A,H14B)
2.b Aromatic/amide H refined with riding coordinates:
 C5(H5), C8(H8), C9(H9), C10(H10)
2.c Idealised Me refined as rotating group:
 C1(H1A,H1B,H1C), C2(H2A,H2B,H2C), C15(H15A,H15B,H15C)
;
_shelx_shelxl_version_number 2016/6
_olex2_submission_special_instructions 'No special instructions were received'

loop_
_space_group_symop_operation_xyz
'x, y, z'
'-x, -y, -z'

loop_
_atom_site_label
_atom_site_type_symbol
_atom_site_fract_x
_atom_site_fract_y
_atom_site_fract_z
_atom_site_U_iso_or_equiv
_atom_site_adp_type
_atom_site_occupancy
_atom_site_site_symmetry_order
_atom_site_calc_flag
_atom_site_refinement_flags_posn
S1 S 0.28550(12) 0.12694(7) 0.36966(5) 0.0537(2) Uani 1 1 d .
N1 N 0.2824(3) -0.1245(2) 0.37835(15) 0.0444(5) Uani 1 1 d .
O1 O 0.4545(3) -0.04044(17) 0.25454(13) 0.0492(4) Uani 1 1 d .
O2 O 0.2238(3) 0.16950(17) -0.02983(13) 0.0498(5) Uani 1 1 d .
O3 O 0.0922(3) 0.2635(3) -0.15699(19) 0.1017(10) Uani 1 1 d .
O4 O 0.7462(3) 0.5405(2) -0.12113(15) 0.0665(6) Uani 1 1 d .
O5 O 0.4000(3) 0.44708(18) -0.23129(14) 0.0571(5) Uani 1 1 d .
C1 C 0.1434(5) -0.1277(3) 0.4603(2) 0.0610(7) Uani 1 1 d .
H1A H 0.187881 -0.039778 0.507147 0.091 Uiso 1 1 calc GR
H1B H 0.166626 -0.192127 0.503179 0.091 Uiso 1 1 calc GR
H1C H -0.015657 -0.153271 0.424621 0.091 Uiso 1 1 calc GR
C2 C 0.3334(5) -0.2485(3) 0.3408(2) 0.0588(7) Uani 1 1 d .
H2A H 0.215098 -0.303729 0.279082 0.088 Uiso 1 1 calc GR
H2B H 0.340292 -0.296882 0.398714 0.088 Uiso 1 1 calc GR
H2C H 0.478381 -0.226324 0.319745 0.088 Uiso 1 1 calc GR
C3 C 0.3374(4) -0.0174(2) 0.33354(18) 0.0406(5) Uani 1 1 d .
C4 C 0.5054(4) 0.0540(2) 0.18899(18) 0.0426(6) Uani 1 1 d .
C5 C 0.3350(4) 0.0655(2) 0.11113(18) 0.0439(6) Uani 1 1 d .
H5 H 0.182894 0.013667 0.102581 0.053 Uiso 1 1 calc R
C6 C 0.3959(4) 0.1561(2) 0.04619(17) 0.0392(5) Uani 1 1 d .
C7 C 0.6236(4) 0.2337(2) 0.05601(18) 0.0404(5) Uani 1 1 d .
C8 C 0.7923(4) 0.2143(3) 0.1339(2) 0.0537(7) Uani 1 1 d .
H8 H 0.945729 0.262517 0.140850 0.064 Uiso 1 1 calc R
C9 C 0.7341(4) 0.1250(3) 0.2002(2) 0.0515(7) Uani 1 1 d .
H9 H 0.846794 0.112498 0.251914 0.062 Uiso 1 1 calc R
C10 C 0.6659(4) 0.3299(2) -0.01124(18) 0.0445(6) Uani 1 1 d .
H10 H 0.816172 0.383192 -0.005054 0.053 Uiso 1 1 calc R
C11 C 0.4972(4) 0.3472(2) -0.08347(18) 0.0420(6) Uani 1 1 d .
C12 C 0.2593(4) 0.2624(3) -0.0966(2) 0.0538(7) Uani 1 1 d .
C13 C 0.5605(4) 0.4552(3) -0.14592(19) 0.0463(6) Uani 1 1 d .
C14 C 0.4599(6) 0.5492(3) -0.2964(2) 0.0678(8) Uani 1 1 d .
H14A H 0.596163 0.545790 -0.322814 0.081 Uiso 1 1 calc R
H14B H 0.490104 0.638729 -0.252587 0.081 Uiso 1 1 calc R
C15 C 0.2635(8) 0.5190(4) -0.3887(3) 0.136(2) Uani 1 1 d .
H15A H 0.232818 0.429256 -0.430213 0.204 Uiso 1 1 calc GR
H15B H 0.298280 0.582699 -0.434711 0.204 Uiso 1 1 calc GR
H15C H 0.130997 0.525226 -0.361549 0.204 Uiso 1 1 calc GR

loop_
_atom_site_aniso_label
_atom_site_aniso_U_11
_atom_site_aniso_U_22
_atom_site_aniso_U_33
_atom_site_aniso_U_23
_atom_site_aniso_U_13
_atom_site_aniso_U_12
S1 0.0595(4) 0.0499(4) 0.0601(4) 0.0188(3) 0.0174(3) 0.0240(3)
N1 0.0521(12) 0.0435(12) 0.0436(11) 0.0178(9) 0.0144(9) 0.0175(9)
O1 0.0569(10) 0.0506(11) 0.0530(10) 0.0240(8) 0.0242(8) 0.0232(8)
O2 0.0368(9) 0.0526(11) 0.0502(10) 0.0217(8) -0.0013(7) -0.0006(8)
O3 0.0531(12) 0.133(2) 0.1034(17) 0.0801(17) -0.0165(12) -0.0056(13)
O4 0.0589(12) 0.0590(13) 0.0733(13) 0.0297(10) 0.0139(10) -0.0026(10)
O5 0.0689(12) 0.0472(11) 0.0522(10) 0.0228(8) 0.0096(9) 0.0091(9)
C1 0.0669(17) 0.0653(19) 0.0649(17) 0.0287(14) 0.0311(14) 0.0254(15)
C2 0.0798(19) 0.0488(16) 0.0566(16) 0.0198(13) 0.0186(14) 0.0275(14)
C3 0.0343(12) 0.0456(14) 0.0415(12) 0.0127(10) 0.0049(10) 0.0121(10)
C4 0.0449(13) 0.0421(14) 0.0438(13) 0.0137(11) 0.0156(11) 0.0125(11)
C5 0.0353(12) 0.0434(14) 0.0476(14) 0.0126(11) 0.0079(10) 0.0029(10)
C6 0.0372(12) 0.0405(13) 0.0357(12) 0.0087(10) 0.0056(9) 0.0067(10)
C7 0.0339(12) 0.0449(14) 0.0398(12) 0.0107(10) 0.0103(10) 0.0062(10)
C8 0.0317(12) 0.0648(18) 0.0616(16) 0.0221(14) 0.0098(11) 0.0061(12)
C9 0.0384(13) 0.0651(18) 0.0539(15) 0.0241(13) 0.0074(11) 0.0161(12)
C10 0.0369(12) 0.0459(15) 0.0475(14) 0.0118(11) 0.0151(10) 0.0035(10)
C11 0.0455(13) 0.0406(14) 0.0384(12) 0.0093(10) 0.0133(10) 0.0083(11)
C12 0.0474(15) 0.0592(18) 0.0471(14) 0.0236(13) 0.0012(12) 0.0032(12)
C13 0.0555(15) 0.0434(15) 0.0430(13) 0.0109(11) 0.0168(12) 0.0158(12)
C14 0.093(2) 0.0508(17) 0.0578(17) 0.0260(14) 0.0156(16) 0.0134(15)
C15 0.157(4) 0.103(3) 0.103(3) 0.069(3) -0.037(3) -0.016(3)

loop_
_atom_type_symbol
_atom_type_description
_atom_type_scat_dispersion_real
_atom_type_scat_dispersion_imag
_atom_type_scat_source
C C 0.0033 0.0016 'International Tables Vol C Tables 4.2.6.8 and 6.1.1.4'
H H 0.0000 0.0000 'International Tables Vol C Tables 4.2.6.8 and 6.1.1.4'
N N 0.0061 0.0033 'International Tables Vol C Tables 4.2.6.8 and 6.1.1.4'
O O 0.0106 0.0060 'International Tables Vol C Tables 4.2.6.8 and 6.1.1.4'
S S 0.1246 0.1234 'International Tables Vol C Tables 4.2.6.8 and 6.1.1.4'

loop_
_geom_angle_atom_site_label_1
_geom_angle_atom_site_label_2
_geom_angle_atom_site_label_3
_geom_angle
C1 N1 C2 116.7(2)
C3 N1 C1 120.2(2)
C3 N1 C2 122.7(2)
C3 O1 C4 118.79(18)
C6 O2 C12 123.62(18)
C13 O5 C14 115.8(2)
N1 C1 H1A 109.5
N1 C1 H1B 109.5
N1 C1 H1C 109.5
H1A C1 H1B 109.5
H1A C1 H1C 109.5
H1B C1 H1C 109.5
N1 C2 H2A 109.5
N1 C2 H2B 109.5
N1 C2 H2C 109.5
H2A C2 H2B 109.5
H2A C2 H2C 109.5
H2B C2 H2C 109.5
N1 C3 S1 126.31(19)
N1 C3 O1 109.9(2)
O1 C3 S1 123.71(17)
C5 C4 O1 120.3(2)
C5 C4 C9 122.4(2)
C9 C4 O1 117.1(2)
C4 C5 H5 121.1
C4 C5 C6 117.8(2)
C6 C5 H5 121.1
O2 C6 C5 117.55(19)
O2 C6 C7 120.2(2)
C5 C6 C7 122.3(2)
C6 C7 C8 117.7(2)
C6 C7 C10 117.5(2)
C8 C7 C10 124.7(2)
C7 C8 H8 119.6
C9 C8 C7 120.8(2)
C9 C8 H8 119.6
C4 C9 H9 120.5
C8 C9 C4 119.0(2)
C8 C9 H9 120.5
C7 C10 H10 118.7
C11 C10 C7 122.7(2)
C11 C10 H10 118.7
C10 C11 C12 119.8(2)
C10 C11 C13 118.0(2)
C12 C11 C13 122.2(2)
O2 C12 C11 116.1(2)
O3 C12 O2 115.6(2)
O3 C12 C11 128.2(2)
O4 C13 O5 123.5(2)
O4 C13 C11 122.0(2)
O5 C13 C11 114.5(2)
O5 C14 H14A 110.3
O5 C14 H14B 110.3
O5 C14 C15 107.0(2)
H14A C14 H14B 108.6
C15 C14 H14A 110.3
C15 C14 H14B 110.3
C14 C15 H15A 109.5
C14 C15 H15B 109.5
C14 C15 H15C 109.5
H15A C15 H15B 109.5
H15A C15 H15C 109.5
H15B C15 H15C 109.5

loop_
_geom_bond_atom_site_label_1
_geom_bond_atom_site_label_2
_geom_bond_distance
S1 C3 1.656(2)
N1 C1 1.458(3)
N1 C2 1.460(3)
N1 C3 1.328(3)
O1 C3 1.366(3)
O1 C4 1.397(3)
O2 C6 1.371(3)
O2 C12 1.388(3)
O3 C12 1.188(3)
O4 C13 1.206(3)
O5 C13 1.320(3)
O5 C14 1.461(3)
C1 H1A 0.9600
C1 H1B 0.9600
C1 H1C 0.9600
C2 H2A 0.9600
C2 H2B 0.9600
C2 H2C 0.9600
C4 C5 1.370(3)
C4 C9 1.382(3)
C5 H5 0.9300
C5 C6 1.371(3)
C6 C7 1.398(3)
C7 C8 1.399(3)
C7 C10 1.422(3)
C8 H8 0.9300
C8 C9 1.372(3)
C9 H9 0.9300
C10 H10 0.9300
C10 C11 1.346(3)
C11 C12 1.467(3)
C11 C13 1.488(3)
C14 H14A 0.9700
C14 H14B 0.9700
C14 C15 1.469(4)
C15 H15A 0.9600
C15 H15B 0.9600
C15 H15C 0.9600

loop_
_geom_torsion_atom_site_label_1
_geom_torsion_atom_site_label_2
_geom_torsion_atom_site_label_3
_geom_torsion_atom_site_label_4
_geom_torsion
O1 C4 C5 C6 -177.5(2)
O1 C4 C9 C8 177.1(2)
O2 C6 C7 C8 -179.1(2)
O2 C6 C7 C10 3.1(3)
C1 N1 C3 S1 6.6(3)
C1 N1 C3 O1 -176.10(19)
C2 N1 C3 S1 179.56(19)
C2 N1 C3 O1 -3.1(3)
C3 O1 C4 C5 -71.9(3)
C3 O1 C4 C9 113.4(2)
C4 O1 C3 S1 -9.7(3)
C4 O1 C3 N1 172.85(19)
C4 C5 C6 O2 -178.5(2)
C4 C5 C6 C7 1.1(4)
C5 C4 C9 C8 2.5(4)
C5 C6 C7 C8 1.3(4)
C5 C6 C7 C10 -176.5(2)
C6 O2 C12 O3 -178.7(3)
C6 O2 C12 C11 1.1(4)
C6 C7 C8 C9 -1.9(4)
C6 C7 C10 C11 -0.8(4)
C7 C8 C9 C4 0.0(4)
C7 C10 C11 C12 -1.3(4)
C7 C10 C11 C13 177.3(2)
C8 C7 C10 C11 -178.4(2)
C9 C4 C5 C6 -3.1(4)
C10 C7 C8 C9 175.8(2)
C10 C11 C12 O2 1.2(4)
C10 C11 C12 O3 -179.0(3)
C10 C11 C13 O4 -12.7(4)
C10 C11 C13 O5 165.5(2)
C12 O2 C6 C5 176.3(2)
C12 O2 C6 C7 -3.3(4)
C12 C11 C13 O4 165.9(3)
C12 C11 C13 O5 -15.9(4)
C13 O5 C14 C15 177.8(3)
C13 C11 C12 O2 -177.3(2)
C13 C11 C12 O3 2.4(5)
C14 O5 C13 O4 0.1(4)
C14 O5 C13 C11 -178.0(2)
